data_7026097
loop_
_publ_author_name
'Adams, Christopher J.'
'Kurawa, Mukhtar A.'
'Orpen, A. Guy'

_publ_section_title
;
 Coordination chemistry in the solid state: synthesis and interconversion
 of pyrazolium salts, pyrazole complexes, and pyrazolate MOFs.
;
_journal_issue 30
_journal_name_full 'Dalton transactions (Cambridge, England : 2003)'
_journal_page_first 6974
_journal_page_last 6984
_journal_paper_doi 10.1039/c0dt00195c
_journal_volume 39
_journal_year 2010
_chemical_formula_sum 'C6 H8 Cl2 N4 Zn'
_chemical_formula_weight 272.43
_chemical_name_systematic
;
?
;
_space_group_IT_number 19
_symmetry_cell_setting orthorhombic
_symmetry_space_group_name_Hall 'P 2ac 2ab'
_symmetry_space_group_name_H-M 'P 21 21 21'
_atom_sites_solution_hydrogens geom
_atom_sites_solution_primary direct
_atom_sites_solution_secondary difmap
_audit_creation_method SHELXL-97
_cell_angle_alpha 90.00
_cell_angle_beta 90.00
_cell_angle_gamma 90.00
_cell_formula_units_Z 4
_cell_length_a 7.94360(10)
_cell_length_b 11.3609(2)
_cell_length_c 11.9034(2)
_cell_measurement_reflns_used 34672
_cell_measurement_temperature 100(2)
_cell_measurement_theta_max 32.8624
_cell_measurement_theta_min 2.4684
_cell_volume 1074.24(3)
_computing_cell_refinement
;
CrysAlis RED, Oxford Diffraction Ltd.,
Version 1.171.32.5 (release 08-05-2007 CrysAlis171 .NET)
(compiled May 8 2007,13:10:02)
;
_computing_data_collection
;
CrysAlis CCD, Oxford Diffraction Ltd.,
Version 1.171.32.5 (release 08-05-2007 CrysAlis171 .NET)
(compiled May 8 2007,13:10:02)
;
_computing_data_reduction
;
CrysAlis RED, Oxford Diffraction Ltd.,
Version 1.171.32.5 (release 08-05-2007 CrysAlis171 .NET)
(compiled May 8 2007,13:10:02)
;
_computing_molecular_graphics 'SHELXTL (Bruker, 2001)'
_computing_publication_material 'SHELXTL (Bruker, 2001)'
_computing_structure_refinement 'SHELXL-97 (Sheldrick, 1997)'
_computing_structure_solution 'SHELXS-97 (Sheldrick, 1990)'
_diffrn_ambient_temperature 100(2)
_diffrn_measured_fraction_theta_full 0.986
_diffrn_measured_fraction_theta_max 0.986
_diffrn_measurement_device_type 'Oxford Diffraction Gemini-R Ultra'
_diffrn_measurement_method 'Omega scans, 1 degree width'
_diffrn_radiation_monochromator graphite
_diffrn_radiation_source 'fine-focus sealed tube'
_diffrn_radiation_type MoK\a
_diffrn_radiation_wavelength 0.71073
_diffrn_reflns_av_R_equivalents 0.0793
_diffrn_reflns_av_sigmaI/netI 0.0624
_diffrn_reflns_limit_h_max 12
_diffrn_reflns_limit_h_min -12
_diffrn_reflns_limit_k_max 17
_diffrn_reflns_limit_k_min -17
_diffrn_reflns_limit_l_max 18
_diffrn_reflns_limit_l_min -18
_diffrn_reflns_number 98981
_diffrn_reflns_theta_full 32.94
_diffrn_reflns_theta_max 32.94
_diffrn_reflns_theta_min 2.48
_diffrn_standards_decay_% 0
_exptl_absorpt_coefficient_mu 2.744
_exptl_absorpt_correction_T_max 0.95
_exptl_absorpt_correction_T_min 0.5147
_exptl_absorpt_correction_type multi-scan
_exptl_absorpt_process_details sadabs
_exptl_crystal_colour colourless
_exptl_crystal_density_diffrn 1.684
_exptl_crystal_density_meas ?
_exptl_crystal_density_method 'not measured'
_exptl_crystal_description plate
_exptl_crystal_F_000 544
_exptl_crystal_size_max 0.4
_exptl_crystal_size_mid 0.2
_exptl_crystal_size_min 0.02
_refine_diff_density_max 1.801
_refine_diff_density_min -0.518
_refine_diff_density_rms 0.116
_refine_ls_abs_structure_details 'Flack H D (1983), Acta Cryst. A39, 876-881'
_refine_ls_abs_structure_Flack 0.025(13)
_refine_ls_extinction_method none
_refine_ls_goodness_of_fit_ref 1.032
_refine_ls_hydrogen_treatment constr
_refine_ls_matrix_type full
_refine_ls_number_parameters 118
_refine_ls_number_reflns 3924
_refine_ls_number_restraints 0
_refine_ls_restrained_S_all 1.032
_refine_ls_R_factor_all 0.0530
_refine_ls_R_factor_gt 0.0362
_refine_ls_shift/su_max 0.001
_refine_ls_shift/su_mean 0.000
_refine_ls_structure_factor_coef Fsqd
_refine_ls_weighting_details 'calc w=1/[\s^2^(Fo^2^)+(0.0510P)^2^+0.0000P] where P=(Fo^2^+2Fc^2^)/3'
_refine_ls_weighting_scheme calc
_refine_ls_wR_factor_gt 0.0831
_refine_ls_wR_factor_ref 0.0889
_reflns_number_gt 2917
_reflns_number_total 3924
_reflns_threshold_expression >2sigma(I)
_cod_data_source_file c0dt00195c.txt
_cod_data_source_block 4LT
_cod_depositor_comments
;
The following automatic conversions were performed:

'_symmetry_cell_setting' value 'Orthorhombic' changed to
'orthorhombic' according to
/home/saulius/struct/CIF-dictionaries/cif_core.dic dictionary named
'cif_core.dic' version 2.4.2 from 2011-04-26.

Automatic conversion script
Id: cif_fix_values 1891 2012-01-12 08:04:46Z andrius 

The following automatic conversions were performed:

'_exptl_crystal_density_meas' value 'not measured' was changed to '?'
- the value is perceived as not measured.

Automatic conversion script
Id: cif_fix_values 3008 2015-01-20 13:52:24Z robertas 
;
_cod_original_sg_symbol_H-M P212121
_cod_database_code 7026097

loop_
_symmetry_equiv_pos_as_xyz
'x, y, z'
'-x+1/2, -y, z+1/2'
'-x, y+1/2, -z+1/2'
'x+1/2, -y+1/2, -z'

loop_
_atom_site_label
_atom_site_type_symbol
_atom_site_fract_x
_atom_site_fract_y
_atom_site_fract_z
_atom_site_U_iso_or_equiv
_atom_site_adp_type
_atom_site_occupancy
_atom_site_symmetry_multiplicity
_atom_site_calc_flag
_atom_site_refinement_flags
Zn1 Zn 0.09510(4) 0.47466(3) 0.69529(2) 0.02024(9) Uani 1 1 d .
Cl1 Cl 0.12249(9) 0.39664(6) 0.86626(5) 0.02366(15) Uani 1 1 d .
Cl2 Cl -0.15598(9) 0.55866(6) 0.66088(6) 0.02387(15) Uani 1 1 d .
N1 N 0.2528(3) 0.6101(2) 0.6648(2) 0.0218(5) Uani 1 1 d .
N2 N 0.1979(3) 0.7166(2) 0.6311(2) 0.0230(5) Uani 1 1 d .
H2A H 0.0938 0.7347 0.6215 0.028 Uiso 1 1 calc R
N3 N 0.1447(3) 0.3433(2) 0.5885(2) 0.0231(5) Uani 1 1 d .
N4 N 0.1485(3) 0.2281(2) 0.6191(2) 0.0261(6) Uani 1 1 d .
H4A H 0.1418 0.2034 0.6873 0.031 Uiso 1 1 calc R
C1 C 0.4197(4) 0.6188(3) 0.6680(2) 0.0239(6) Uani 1 1 d .
H1A H 0.4919 0.5578 0.6879 0.029 Uiso 1 1 calc R
C2 C 0.4721(4) 0.7312(3) 0.6378(2) 0.0264(6) Uani 1 1 d .
H2B H 0.5816 0.7599 0.6341 0.032 Uiso 1 1 calc R
C3 C 0.3258(4) 0.7899(3) 0.6146(2) 0.0288(7) Uani 1 1 d .
H3A H 0.3173 0.8678 0.5913 0.035 Uiso 1 1 calc R
C4 C 0.1599(5) 0.3425(3) 0.4763(2) 0.0304(7) Uani 1 1 d .
H4B H 0.1626 0.4094 0.4313 0.037 Uiso 1 1 calc R
C5 C 0.1713(5) 0.2268(3) 0.4363(3) 0.0382(8) Uani 1 1 d .
H5A H 0.1816 0.2023 0.3621 0.046 Uiso 1 1 calc R
C6 C 0.1641(5) 0.1584(3) 0.5297(3) 0.0346(8) Uani 1 1 d .
H6B H 0.1692 0.0766 0.5310 0.042 Uiso 1 1 calc R

loop_
_atom_site_aniso_label
_atom_site_aniso_U_11
_atom_site_aniso_U_22
_atom_site_aniso_U_33
_atom_site_aniso_U_23
_atom_site_aniso_U_13
_atom_site_aniso_U_12
Zn1 0.02316(17) 0.01969(16) 0.01785(15) -0.00119(12) -0.00024(12) 0.00046(13)
Cl1 0.0307(4) 0.0216(3) 0.0186(3) 0.0020(2) -0.0016(3) -0.0017(3)
Cl2 0.0225(3) 0.0230(3) 0.0261(3) -0.0039(3) -0.0039(2) 0.0023(3)
N1 0.0219(12) 0.0203(11) 0.0233(12) 0.0030(9) -0.0006(9) -0.0024(10)
N2 0.0243(13) 0.0215(12) 0.0231(12) 0.0012(10) -0.0006(10) 0.0043(10)
N3 0.0307(13) 0.0202(11) 0.0184(11) 0.0000(9) 0.0069(10) 0.0023(10)
N4 0.0366(15) 0.0245(13) 0.0171(12) 0.0043(10) 0.0038(10) 0.0019(11)
C1 0.0189(13) 0.0299(15) 0.0228(13) 0.0002(11) -0.0007(10) 0.0030(12)
C2 0.0246(15) 0.0321(17) 0.0227(15) 0.0003(12) 0.0035(11) -0.0072(12)
C3 0.0398(17) 0.0264(16) 0.0202(15) 0.0026(12) 0.0028(12) -0.0039(14)
C4 0.0454(18) 0.0272(16) 0.0187(14) 0.0002(12) 0.0069(13) 0.0016(14)
C5 0.067(2) 0.0308(17) 0.0170(15) -0.0059(13) 0.0079(15) 0.0028(17)
C6 0.053(2) 0.0227(16) 0.0280(17) 0.0001(13) 0.0079(16) 0.0011(15)

loop_
_atom_type_symbol
_atom_type_description
_atom_type_scat_dispersion_real
_atom_type_scat_dispersion_imag
_atom_type_scat_source
C C 0.0033 0.0016 'International Tables Vol C Tables 4.2.6.8 and 6.1.1.4'
H H 0.0000 0.0000 'International Tables Vol C Tables 4.2.6.8 and 6.1.1.4'
N N 0.0061 0.0033 'International Tables Vol C Tables 4.2.6.8 and 6.1.1.4'
Cl Cl 0.1484 0.1585 'International Tables Vol C Tables 4.2.6.8 and 6.1.1.4'
Zn Zn 0.2839 1.4301 'International Tables Vol C Tables 4.2.6.8 and 6.1.1.4'

loop_
_geom_angle_atom_site_label_1
_geom_angle_atom_site_label_2
_geom_angle_atom_site_label_3
_geom_angle
N3 Zn1 N1 109.41(10)
N3 Zn1 Cl1 105.32(7)
N1 Zn1 Cl1 114.01(7)
N3 Zn1 Cl2 112.06(8)
N1 Zn1 Cl2 101.22(7)
Cl1 Zn1 Cl2 114.92(3)
C1 N1 N2 105.3(2)
C1 N1 Zn1 132.1(2)
N2 N1 Zn1 122.51(18)
C3 N2 N1 111.1(2)
C4 N3 N4 104.9(2)
C4 N3 Zn1 131.0(2)
N4 N3 Zn1 123.57(18)
C6 N4 N3 111.1(2)
N1 C1 C2 111.1(3)
C3 C2 C1 104.2(3)
N2 C3 C2 108.3(3)
N3 C4 C5 110.6(3)
C6 C5 C4 104.9(3)
N4 C6 C5 108.5(3)

loop_
_geom_bond_atom_site_label_1
_geom_bond_atom_site_label_2
_geom_bond_distance
Zn1 N3 1.999(2)
Zn1 N1 2.017(2)
Zn1 Cl1 2.2303(7)
Zn1 Cl2 2.2486(7)
N1 C1 1.330(4)
N1 N2 1.347(3)
N2 C3 1.328(4)
N3 C4 1.341(4)
N3 N4 1.359(3)
N4 C6 1.333(4)
C1 C2 1.390(4)
C2 C3 1.368(5)
C4 C5 1.400(4)
C5 C6 1.357(5)

loop_
_geom_hbond_atom_site_label_D
_geom_hbond_atom_site_label_H
_geom_hbond_atom_site_label_A
_geom_hbond_distance_DH
_geom_hbond_distance_HA
_geom_hbond_distance_DA
_geom_hbond_angle_DHA
_geom_hbond_site_symmetry_A
N2 H2A Cl1 0.86 2.52 3.266(2) 145.3 3_556
N4 H4A Cl2 0.86 2.45 3.251(2) 156.0 3_546

loop_
_geom_torsion_atom_site_label_1
_geom_torsion_atom_site_label_2
_geom_torsion_atom_site_label_3
_geom_torsion_atom_site_label_4
_geom_torsion
N3 Zn1 N1 C1 -60.4(3)
Cl1 Zn1 N1 C1 57.2(3)
Cl2 Zn1 N1 C1 -178.8(3)
N3 Zn1 N1 N2 117.4(2)
Cl1 Zn1 N1 N2 -125.0(2)
Cl2 Zn1 N1 N2 -1.0(2)
C1 N1 N2 C3 -0.5(3)
Zn1 N1 N2 C3 -178.83(19)
N1 Zn1 N3 C4 -50.9(3)
Cl1 Zn1 N3 C4 -173.9(3)
Cl2 Zn1 N3 C4 60.5(3)
N1 Zn1 N3 N4 138.1(2)
Cl1 Zn1 N3 N4 15.2(3)
Cl2 Zn1 N3 N4 -110.5(2)
C4 N3 N4 C6 -0.5(4)
Zn1 N3 N4 C6 172.4(2)
N2 N1 C1 C2 0.7(3)
Zn1 N1 C1 C2 178.84(19)
N1 C1 C2 C3 -0.7(3)
N1 N2 C3 C2 0.1(3)
C1 C2 C3 N2 0.4(3)
N4 N3 C4 C5 0.7(4)
Zn1 N3 C4 C5 -171.5(3)
N3 C4 C5 C6 -0.7(5)
N3 N4 C6 C5 0.1(4)
C4 C5 C6 N4 0.3(4)
